data_4112502
loop_
_publ_author_name
'Hidetoshi Kawai'
'Ryo Katoono'
'Kouki Nishimura'
'Shunsuke Matsuda'
'Kenshu Fujiwara'
'Takashi Tsuji'
'Takanori Suzuki'

_publ_section_title
;
 Positive Homotropic Allosteric Binding of Benzenediols in a
 Hydrindacene-Based Exoditopic Receptor: Cooperativity in Amide Hydrogen
 Bonding
;
_journal_name_full 'Journal of the American Chemical Society'
_journal_page_first 5034
_journal_page_last 5035
_journal_paper_doi 10.1021/ja049336p
_journal_volume 126
_journal_year 2004
_chemical_formula_sum 'C67 H66 N2 O11'
_chemical_formula_weight 1075.27
_space_group_IT_number 2
_symmetry_cell_setting triclinic
_symmetry_Int_Tables_number 2
_symmetry_space_group_name_Hall '-P 1'
_symmetry_space_group_name_H-M 'P -1'
_cell_angle_alpha 80.493(3)
_cell_angle_beta 84.133(1)
_cell_angle_gamma 77.093(1)
_cell_formula_units_Z 2
_cell_length_a 8.889(1)
_cell_length_b 17.022(1)
_cell_length_c 19.613(3)
_cell_measurement_temperature 123.2
_cell_volume 2846.3(6)
_computing_data_reduction 'teXsan Ver. 1.11'
_computing_publication_material 'teXsan Ver. 1.11'
_computing_structure_refinement 'teXsan Ver. 1.10'
_computing_structure_solution SIR92
_diffrn_measured_fraction_theta_full 0.9176
_diffrn_measured_fraction_theta_max 0.9176
_diffrn_measurement_device_type 'Rigaku/MSC Mercury CCD'
_diffrn_measurement_method \w
_diffrn_radiation_type 'Mo K\a'
_diffrn_radiation_wavelength 0.7107
_diffrn_reflns_av_R_equivalents 0.026
_diffrn_reflns_limit_h_max 11
_diffrn_reflns_limit_h_min -11
_diffrn_reflns_limit_k_max 21
_diffrn_reflns_limit_k_min -21
_diffrn_reflns_limit_l_max 14
_diffrn_reflns_limit_l_min -25
_diffrn_reflns_number 16918
_diffrn_reflns_theta_full 27.10
_diffrn_reflns_theta_max 27.10
_exptl_absorpt_coefficient_mu 0.085
_exptl_absorpt_correction_type none
_exptl_crystal_colour colorless
_exptl_crystal_density_diffrn 1.254
_exptl_crystal_description plate
_exptl_crystal_size_max 0.400
_exptl_crystal_size_mid 0.200
_exptl_crystal_size_min 0.050
_refine_diff_density_max 0.36
_refine_diff_density_min -0.35
_refine_ls_extinction_method none
_refine_ls_goodness_of_fit_ref 1.607
_refine_ls_hydrogen_treatment noref
_refine_ls_number_parameters 721
_refine_ls_number_reflns 6950
_refine_ls_R_factor_gt 0.0486
_refine_ls_shift/su_max 0.0004
_refine_ls_structure_factor_coef F
_refine_ls_weighting_details 'w = 1/[\s^2^(Fo) + 0.00063|Fo|^2^]'
_refine_ls_weighting_scheme calc
_refine_ls_wR_factor_ref 0.0602
_reflns_number_gt 6950
_reflns_number_total 11509
_reflns_threshold_expression F^2^>3.0\s(F^2^)
_cod_data_source_file ja049336psi20040308_084242.cif
_cod_data_source_block TritylAmide
_cod_original_cell_volume 2846.5(7)
_cod_original_sg_symbol_H-M 'P -1 '
_cod_original_formula_sum 'C67 H66 N2 O11 '
_cod_database_code 4112502

loop_
_symmetry_equiv_pos_as_xyz
x,y,z
-x,-y,-z

loop_
_atom_site_label
_atom_site_type_symbol
_atom_site_fract_x
_atom_site_fract_y
_atom_site_fract_z
_atom_site_U_iso_or_equiv
_atom_site_adp_type
_atom_site_occupancy
_atom_site_calc_flag
O(1) O 0.2589(2) 0.21790(9) 0.37924(8) 0.0297(4) Uani 1.00 d
O(2) O 0.2527(2) 0.17144(8) 0.27868(8) 0.0264(4) Uani 1.00 d
O(3) O 0.6237(2) 0.09418(9) 0.22847(9) 0.0354(4) Uani 1.00 d
O(4) O 0.5760(2) 0.21880(8) 0.26077(8) 0.0276(4) Uani 1.00 d
O(5) O 0.7682(2) 0.10600(8) 0.56345(8) 0.0283(4) Uani 1.00 d
O(6) O 0.5537(2) 0.57882(10) 0.92392(9) 0.0394(5) Uani 1.00 d
O(7) O 0.5478(2) 0.47486(9) 0.86760(9) 0.0309(4) Uani 1.00 d
O(8) O 0.8815(2) 0.4684(1) 0.74935(9) 0.0414(5) Uani 1.00 d
O(9) O 0.6926(2) 0.57995(9) 0.75016(8) 0.0293(4) Uani 1.00 d
O(10) O 0.9526(2) 0.30285(8) 1.09570(8) 0.0288(4) Uani 1.00 d
O(11) O 0.2548(2) 0.14405(10) 0.62669(10) 0.0398(5) Uani 1.00 d
N(1) N 0.5305(2) 0.19188(9) 0.55215(9) 0.0184(4) Uani 1.00 d
N(2) N 1.0357(2) 0.27854(9) 0.98565(9) 0.0204(4) Uani 1.00 d
C(1) C 0.5622(2) 0.0581(1) 0.5254(1) 0.0181(5) Uani 1.00 d
C(2) C 0.5331(2) 0.0669(1) 0.4557(1) 0.0177(5) Uani 1.00 d
C(3) C 0.5666(2) 0.1321(1) 0.3980(1) 0.0224(5) Uani 1.00 d
C(4) C 0.4783(2) 0.1201(1) 0.3373(1) 0.0210(5) Uani 1.00 d
C(5) C 0.4583(2) 0.0301(1) 0.3530(1) 0.0223(5) Uani 1.00 d
C(6) C 0.4720(2) 0.0094(1) 0.4302(1) 0.0189(5) Uani 1.00 d
C(7) C 0.3185(2) 0.1765(1) 0.3358(1) 0.0219(5) Uani 1.00 d
C(8) C 0.0914(2) 0.2125(1) 0.2727(1) 0.0284(6) Uani 1.00 d
C(9) C -0.0112(3) 0.1605(1) 0.3143(1) 0.0337(6) Uani 1.00 d
C(10) C 0.5676(2) 0.1404(1) 0.2686(1) 0.0223(5) Uani 1.00 d
C(11) C 0.6655(3) 0.2513(1) 0.2001(1) 0.0333(6) Uani 1.00 d
C(12) C 0.6952(3) 0.3294(1) 0.2166(1) 0.0395(7) Uani 1.00 d
C(13) C 0.6318(2) 0.1206(1) 0.5504(1) 0.0191(5) Uani 1.00 d
C(14) C 0.5559(2) 0.2673(1) 0.5737(1) 0.0190(5) Uani 1.00 d
C(15) C 0.6373(2) 0.2456(1) 0.6425(1) 0.0214(5) Uani 1.00 d
C(16) C 0.7583(3) 0.2802(1) 0.6531(1) 0.0336(6) Uani 1.00 d
C(17) C 0.8210(3) 0.2639(2) 0.7179(1) 0.0475(8) Uani 1.00 d
C(18) C 0.7635(3) 0.2137(2) 0.7709(1) 0.0489(8) Uani 1.00 d
C(19) C 0.6443(3) 0.1773(1) 0.7605(1) 0.0354(6) Uani 1.00 d
C(20) C 0.5825(3) 0.1937(1) 0.6963(1) 0.0254(5) Uani 1.00 d
C(21) C 0.3899(2) 0.3177(1) 0.5850(1) 0.0221(5) Uani 1.00 d
C(22) C 0.2903(3) 0.3309(1) 0.5316(1) 0.0285(6) Uani 1.00 d
C(23) C 0.1352(3) 0.3705(1) 0.5412(1) 0.0371(7) Uani 1.00 d
C(24) C 0.0810(3) 0.3980(1) 0.6037(2) 0.0395(7) Uani 1.00 d
C(25) C 0.1796(3) 0.3878(1) 0.6555(1) 0.0367(7) Uani 1.00 d
C(26) C 0.3337(3) 0.3476(1) 0.6466(1) 0.0289(6) Uani 1.00 d
C(27) C 0.6461(2) 0.3144(1) 0.5168(1) 0.0188(5) Uani 1.00 d
C(28) C 0.7478(3) 0.2771(1) 0.4673(1) 0.0269(6) Uani 1.00 d
C(29) C 0.8326(3) 0.3215(1) 0.4189(1) 0.0324(6) Uani 1.00 d
C(30) C 0.8179(2) 0.4044(1) 0.4181(1) 0.0272(6) Uani 1.00 d
C(31) C 0.7177(2) 0.4423(1) 0.4672(1) 0.0272(6) Uani 1.00 d
C(32) C 0.6324(2) 0.3981(1) 0.5156(1) 0.0227(5) Uani 1.00 d
C(33) C 1.0042(2) 0.4147(1) 1.0142(1) 0.0204(5) Uani 1.00 d
C(34) C 0.9413(2) 0.4621(1) 0.9545(1) 0.0203(5) Uani 1.00 d
C(35) C 0.8730(2) 0.4356(1) 0.8963(1) 0.0246(5) Uani 1.00 d
C(36) C 0.7838(2) 0.5164(1) 0.8577(1) 0.0227(5) Uani 1.00 d
C(37) C 0.8637(2) 0.5831(1) 0.8735(1) 0.0253(5) Uani 1.00 d
C(38) C 0.9372(2) 0.5454(1) 0.9404(1) 0.0208(5) Uani 1.00 d
C(39) C 0.6156(3) 0.5294(1) 0.8870(1) 0.0265(6) Uani 1.00 d
C(40) C 0.3913(3) 0.4713(2) 0.8959(1) 0.0381(7) Uani 1.00 d
C(41) C 0.3322(3) 0.4212(2) 0.8533(2) 0.0641(10) Uani 1.00 d
C(42) C 0.7927(2) 0.5163(1) 0.7797(1) 0.0248(5) Uani 1.00 d
C(43) C 0.6894(3) 0.5891(1) 0.6746(1) 0.0370(7) Uani 1.00 d
C(44) C 0.5981(3) 0.5345(2) 0.6535(1) 0.0452(7) Uani 1.00 d
C(45) C 0.9959(2) 0.3268(1) 1.0362(1) 0.0208(5) Uani 1.00 d
C(46) C 1.0180(2) 0.1929(1) 0.9903(1) 0.0200(5) Uani 1.00 d
C(47) C 1.0726(2) 0.1434(1) 1.0597(1) 0.0225(5) Uani 1.00 d
C(48) C 1.2149(3) 0.1476(1) 1.0814(1) 0.0286(6) Uani 1.00 d
C(49) C 1.2751(3) 0.0976(1) 1.1395(1) 0.0372(7) Uani 1.00 d
C(50) C 1.1936(3) 0.0427(1) 1.1776(1) 0.0413(7) Uani 1.00 d
C(51) C 1.0509(3) 0.0390(1) 1.1574(1) 0.0406(7) Uani 1.00 d
C(52) C 0.9910(3) 0.0890(1) 1.0988(1) 0.0289(6) Uani 1.00 d
C(53) C 1.1205(2) 0.1589(1) 0.9292(1) 0.0214(5) Uani 1.00 d
C(54) C 1.2181(2) 0.0819(1) 0.9375(1) 0.0257(6) Uani 1.00 d
C(55) C 1.3018(3) 0.0504(1) 0.8803(1) 0.0308(6) Uani 1.00 d
C(56) C 1.2921(3) 0.0955(1) 0.8153(1) 0.0331(6) Uani 1.00 d
C(57) C 1.1978(3) 0.1719(1) 0.8063(1) 0.0319(6) Uani 1.00 d
C(58) C 1.1107(3) 0.2033(1) 0.8628(1) 0.0264(6) Uani 1.00 d
C(59) C 0.8483(2) 0.1909(1) 0.9807(1) 0.0204(5) Uani 1.00 d
C(60) C 0.8175(3) 0.1247(1) 0.9545(1) 0.0260(6) Uani 1.00 d
C(61) C 0.6668(3) 0.1206(1) 0.9449(1) 0.0294(6) Uani 1.00 d
C(62) C 0.5446(3) 0.1827(1) 0.9604(1) 0.0342(6) Uani 1.00 d
C(63) C 0.5727(3) 0.2474(1) 0.9881(1) 0.0342(6) Uani 1.00 d
C(64) C 0.7235(3) 0.2512(1) 0.9983(1) 0.0281(6) Uani 1.00 d
C(65) C 0.1553(3) 0.1159(1) 0.6074(1) 0.0306(6) Uani 1.00 d
C(66) C 0.0665(3) 0.0644(2) 0.6565(2) 0.0555(9) Uani 1.00 d
C(67) C 0.1199(3) 0.1306(2) 0.5330(2) 0.0572(9) Uani 1.00 d
H(1) H 0.5451 0.1872 0.4057 0.0410 Uiso 1.00 calc
H(2) H 0.6876 0.1168 0.3871 0.0410 Uiso 1.00 calc
H(3) H 0.3654 0.0194 0.3365 0.0410 Uiso 1.00 calc
H(4) H 0.5546 0.0073 0.3294 0.0410 Uiso 1.00 calc
H(5) H 0.0798 0.2663 0.2869 0.0410 Uiso 1.00 calc
H(6) H 0.0791 0.2239 0.2221 0.0410 Uiso 1.00 calc
H(7) H 0.0062 0.1453 0.3643 0.0410 Uiso 1.00 calc
H(8) H 0.0006 0.1116 0.2968 0.0410 Uiso 1.00 calc
H(9) H -0.1237 0.1890 0.3066 0.0410 Uiso 1.00 calc
H(10) H 0.5939 0.2596 0.1596 0.0410 Uiso 1.00 calc
H(11) H 0.7697 0.2045 0.1949 0.0410 Uiso 1.00 calc
H(12) H 0.7606 0.3527 0.1843 0.0410 Uiso 1.00 calc
H(13) H 0.7447 0.3180 0.2689 0.0410 Uiso 1.00 calc
H(14) H 0.5950 0.3723 0.2173 0.0410 Uiso 1.00 calc
H(15) H 0.4277 0.1842 0.5543 0.0410 Uiso 1.00 calc
H(16) H 0.8107 0.3130 0.6169 0.0410 Uiso 1.00 calc
H(17) H 0.9295 0.2820 0.7212 0.0410 Uiso 1.00 calc
H(18) H 0.8104 0.1996 0.8191 0.0410 Uiso 1.00 calc
H(19) H 0.5908 0.1446 0.7988 0.0410 Uiso 1.00 calc
H(20) H 0.4925 0.1703 0.6974 0.0410 Uiso 1.00 calc
H(21) H 0.3305 0.3101 0.4870 0.0410 Uiso 1.00 calc
H(22) H 0.0653 0.3824 0.4980 0.0410 Uiso 1.00 calc
H(23) H -0.0308 0.4265 0.6066 0.0410 Uiso 1.00 calc
H(24) H 0.1373 0.4101 0.7015 0.0410 Uiso 1.00 calc
H(25) H 0.3985 0.3332 0.6898 0.0410 Uiso 1.00 calc
H(26) H 0.7682 0.2175 0.4669 0.0410 Uiso 1.00 calc
H(27) H 0.9070 0.2937 0.3804 0.0410 Uiso 1.00 calc
H(28) H 0.8860 0.4361 0.3822 0.0410 Uiso 1.00 calc
H(29) H 0.7028 0.5045 0.4674 0.0410 Uiso 1.00 calc
H(30) H 0.5556 0.4269 0.5493 0.0410 Uiso 1.00 calc
H(31) H 0.8119 0.3929 0.9135 0.0410 Uiso 1.00 calc
H(32) H 0.9612 0.4079 0.8674 0.0410 Uiso 1.00 calc
H(33) H 0.7842 0.6332 0.8805 0.0410 Uiso 1.00 calc
H(34) H 0.9481 0.5893 0.8342 0.0410 Uiso 1.00 calc
H(35) H 0.3939 0.4459 0.9449 0.0410 Uiso 1.00 calc
H(36) H 0.3315 0.5260 0.8895 0.0410 Uiso 1.00 calc
H(37) H 0.4164 0.3532 0.8606 0.0410 Uiso 1.00 calc
H(38) H 0.2290 0.4129 0.8731 0.0410 Uiso 1.00 calc
H(39) H 0.3281 0.4455 0.7988 0.0410 Uiso 1.00 calc
H(40) H 0.8056 0.5791 0.6514 0.0410 Uiso 1.00 calc
H(41) H 0.6619 0.6440 0.6600 0.0410 Uiso 1.00 calc
H(42) H 0.5912 0.5489 0.5960 0.0410 Uiso 1.00 calc
H(43) H 0.4779 0.5502 0.6767 0.0410 Uiso 1.00 calc
H(44) H 0.6525 0.4744 0.6623 0.0410 Uiso 1.00 calc
H(45) H 1.0815 0.3045 0.9395 0.0410 Uiso 1.00 calc
H(46) H 1.2749 0.1894 1.0537 0.0410 Uiso 1.00 calc
H(47) H 1.3784 0.1047 1.1500 0.0410 Uiso 1.00 calc
H(48) H 1.2508 0.0110 1.2173 0.0410 Uiso 1.00 calc
H(49) H 0.9897 0.0055 1.1843 0.0410 Uiso 1.00 calc
H(50) H 0.8835 0.0871 1.0816 0.0410 Uiso 1.00 calc
H(51) H 1.2211 0.0475 0.9878 0.0410 Uiso 1.00 calc
H(52) H 1.3707 -0.0087 0.8905 0.0410 Uiso 1.00 calc
H(53) H 1.3597 0.0729 0.7730 0.0410 Uiso 1.00 calc
H(54) H 1.1906 0.2061 0.7598 0.0410 Uiso 1.00 calc
H(55) H 1.0366 0.2595 0.8552 0.0410 Uiso 1.00 calc
H(56) H 0.9028 0.0790 0.9376 0.0410 Uiso 1.00 calc
H(57) H 0.6406 0.0706 0.9313 0.0410 Uiso 1.00 calc
H(58) H 0.4327 0.1832 0.9500 0.0410 Uiso 1.00 calc
H(59) H 0.4813 0.2964 1.0041 0.0410 Uiso 1.00 calc
H(60) H 0.7474 0.3030 1.0196 0.0410 Uiso 1.00 calc
H(61) H -0.0071 0.0475 0.6328 0.0688 Uiso 1.00 calc
H(62) H 0.1336 0.0176 0.6782 0.0688 Uiso 1.00 calc
H(63) H 0.0106 0.0948 0.6917 0.0688 Uiso 1.00 calc
H(64) H 0.0382 0.1048 0.5271 0.0701 Uiso 1.00 calc
H(65) H 0.2089 0.1096 0.5051 0.0701 Uiso 1.00 calc
H(66) H 0.0880 0.1878 0.5178 0.0701 Uiso 1.00 calc

loop_
_atom_site_aniso_label
_atom_site_aniso_U_11
_atom_site_aniso_U_22
_atom_site_aniso_U_33
_atom_site_aniso_U_12
_atom_site_aniso_U_13
_atom_site_aniso_U_23
O(1) 0.0367(9) 0.0279(7) 0.0248(8) -0.0038(7) 0.0027(7) -0.0116(6)
O(2) 0.0229(7) 0.0323(8) 0.0233(8) -0.0007(6) -0.0027(6) -0.0084(6)
O(3) 0.0452(10) 0.0321(8) 0.0273(9) -0.0056(7) 0.0090(8) -0.0100(7)
O(4) 0.0320(8) 0.0257(7) 0.0241(8) -0.0094(6) 0.0063(7) -0.0011(6)
O(5) 0.0202(7) 0.0256(7) 0.0416(10) -0.0050(6) -0.0073(7) -0.0091(6)
O(6) 0.0404(10) 0.0438(9) 0.0332(10) 0.0001(8) 0.0012(8) -0.0181(7)
O(7) 0.0215(8) 0.0365(8) 0.0367(9) -0.0084(6) 0.0006(7) -0.0100(7)
O(8) 0.0332(9) 0.0541(10) 0.0322(10) 0.0091(8) -0.0018(8) -0.0181(8)
O(9) 0.0389(9) 0.0274(7) 0.0215(8) -0.0030(6) -0.0078(7) -0.0051(6)
O(10) 0.0393(9) 0.0239(7) 0.0251(8) -0.0115(6) 0.0047(7) -0.0068(6)
O(11) 0.0317(9) 0.0443(9) 0.046(1) -0.0149(7) 0.0005(8) -0.0068(8)
N(1) 0.0180(8) 0.0146(7) 0.0246(9) -0.0046(6) -0.0032(7) -0.0062(6)
N(2) 0.0228(9) 0.0177(8) 0.0217(9) -0.0047(7) 0.0009(7) -0.0062(7)
C(1) 0.0184(10) 0.0143(9) 0.022(1) -0.0026(7) -0.0025(8) -0.0040(8)
C(2) 0.0185(10) 0.0138(9) 0.021(1) -0.0047(7) -0.0021(8) -0.0013(8)
C(3) 0.030(1) 0.0178(9) 0.022(1) -0.0109(8) -0.0058(9) -0.0013(8)
C(4) 0.026(1) 0.0200(9) 0.018(1) -0.0072(8) -0.0014(9) -0.0028(8)
C(5) 0.029(1) 0.0198(9) 0.020(1) -0.0079(8) -0.0033(9) -0.0023(8)
C(6) 0.0189(10) 0.0169(9) 0.021(1) -0.0023(8) -0.0021(8) -0.0031(8)
C(7) 0.027(1) 0.0205(9) 0.019(1) -0.0102(8) 0.0013(9) -0.0001(8)
C(8) 0.025(1) 0.028(1) 0.030(1) -0.0006(9) -0.0026(10) -0.0034(9)
C(9) 0.030(1) 0.032(1) 0.040(1) -0.0066(10) 0.000(1) -0.007(1)
C(10) 0.021(1) 0.024(1) 0.021(1) -0.0040(8) -0.0043(9) -0.0010(9)
C(11) 0.036(1) 0.033(1) 0.027(1) -0.010(1) 0.007(1) 0.006(1)
C(12) 0.034(1) 0.027(1) 0.051(2) -0.004(1) 0.015(1) 0.001(1)
C(13) 0.021(1) 0.0208(9) 0.018(1) -0.0090(8) -0.0023(8) -0.0018(8)
C(14) 0.021(1) 0.0162(9) 0.021(1) -0.0040(8) -0.0029(8) -0.0050(8)
C(15) 0.025(1) 0.0198(9) 0.021(1) -0.0050(8) -0.0029(9) -0.0061(8)
C(16) 0.038(1) 0.037(1) 0.030(1) -0.0207(10) -0.009(1) 0.0042(10)
C(17) 0.051(1) 0.064(2) 0.037(2) -0.035(1) -0.019(1) 0.009(1)
C(18) 0.063(2) 0.062(2) 0.030(1) -0.034(1) -0.023(1) 0.010(1)
C(19) 0.044(1) 0.039(1) 0.027(1) -0.019(1) -0.006(1) 0.003(1)
C(20) 0.031(1) 0.0225(10) 0.025(1) -0.0113(9) -0.0027(9) -0.0027(9)
C(21) 0.023(1) 0.0147(9) 0.030(1) -0.0062(8) -0.0016(9) -0.0036(8)
C(22) 0.027(1) 0.0228(10) 0.037(1) -0.0049(9) -0.0089(10) -0.0059(9)
C(23) 0.026(1) 0.024(1) 0.062(2) -0.0039(9) -0.013(1) -0.004(1)
C(24) 0.021(1) 0.020(1) 0.074(2) -0.0031(9) 0.009(1) -0.009(1)
C(25) 0.035(1) 0.025(1) 0.047(2) -0.0079(10) 0.016(1) -0.008(1)
C(26) 0.034(1) 0.023(1) 0.028(1) -0.0060(9) 0.0064(10) -0.0045(9)
C(27) 0.0179(10) 0.0197(9) 0.020(1) -0.0049(8) -0.0053(8) -0.0024(8)
C(28) 0.032(1) 0.0216(10) 0.029(1) -0.0089(9) 0.0029(10) -0.0062(9)
C(29) 0.036(1) 0.031(1) 0.033(1) -0.0123(10) 0.011(1) -0.0124(10)
C(30) 0.026(1) 0.028(1) 0.029(1) -0.0098(9) -0.0004(9) -0.0004(9)
C(31) 0.026(1) 0.0191(10) 0.037(1) -0.0062(8) -0.0026(10) -0.0021(9)
C(32) 0.023(1) 0.0180(9) 0.027(1) -0.0025(8) -0.0010(9) -0.0048(8)
C(33) 0.0181(10) 0.0203(9) 0.025(1) -0.0040(8) -0.0011(8) -0.0088(8)
C(34) 0.0183(10) 0.0206(9) 0.024(1) -0.0050(8) -0.0023(8) -0.0080(8)
C(35) 0.029(1) 0.0212(10) 0.026(1) -0.0047(8) -0.0086(9) -0.0065(8)
C(36) 0.025(1) 0.0225(9) 0.022(1) -0.0045(8) -0.0061(9) -0.0060(8)
C(37) 0.031(1) 0.0202(9) 0.027(1) -0.0052(8) -0.0070(9) -0.0064(8)
C(38) 0.0192(10) 0.0231(10) 0.021(1) -0.0039(8) -0.0016(8) -0.0052(8)
C(39) 0.030(1) 0.028(1) 0.020(1) -0.0036(9) -0.0077(9) -0.0002(9)
C(40) 0.025(1) 0.047(1) 0.038(2) -0.009(1) 0.003(1) 0.006(1)
C(41) 0.037(1) 0.106(2) 0.062(2) -0.041(1) 0.003(1) -0.017(2)
C(42) 0.020(1) 0.027(1) 0.029(1) -0.0063(9) -0.0025(9) -0.0095(9)
C(43) 0.058(2) 0.033(1) 0.021(1) -0.011(1) -0.010(1) -0.0001(10)
C(44) 0.060(2) 0.045(1) 0.036(1) -0.011(1) -0.018(1) -0.010(1)
C(45) 0.0171(10) 0.0219(9) 0.024(1) -0.0045(8) -0.0028(8) -0.0055(8)
C(46) 0.025(1) 0.0163(9) 0.020(1) -0.0057(8) -0.0012(8) -0.0046(8)
C(47) 0.027(1) 0.0190(9) 0.021(1) -0.0005(8) -0.0010(9) -0.0076(8)
C(48) 0.027(1) 0.032(1) 0.028(1) -0.0023(9) -0.0019(9) -0.0119(9)
C(49) 0.035(1) 0.044(1) 0.032(1) 0.006(1) -0.011(1) -0.018(1)
C(50) 0.063(2) 0.029(1) 0.027(1) 0.007(1) -0.014(1) -0.0069(10)
C(51) 0.069(2) 0.028(1) 0.025(1) -0.014(1) -0.002(1) -0.0008(10)
C(52) 0.040(1) 0.026(1) 0.023(1) -0.0079(9) -0.0019(10) -0.0064(9)
C(53) 0.022(1) 0.0220(9) 0.024(1) -0.0090(8) -0.0008(9) -0.0078(8)
C(54) 0.027(1) 0.0229(10) 0.028(1) -0.0057(9) -0.0020(9) -0.0058(9)
C(55) 0.029(1) 0.029(1) 0.036(1) -0.0042(9) 0.004(1) -0.0127(10)
C(56) 0.032(1) 0.038(1) 0.033(1) -0.0099(10) 0.008(1) -0.0168(10)
C(57) 0.040(1) 0.036(1) 0.022(1) -0.012(1) 0.001(1) -0.0055(9)
C(58) 0.031(1) 0.0235(10) 0.025(1) -0.0049(9) -0.0004(9) -0.0084(9)
C(59) 0.025(1) 0.0185(9) 0.017(1) -0.0062(8) 0.0025(9) -0.0017(8)
C(60) 0.029(1) 0.027(1) 0.024(1) -0.0086(9) -0.0018(9) -0.0052(9)
C(61) 0.035(1) 0.033(1) 0.026(1) -0.0165(9) -0.0029(10) -0.0050(9)
C(62) 0.027(1) 0.045(1) 0.033(1) -0.0147(10) -0.002(1) -0.005(1)
C(63) 0.027(1) 0.038(1) 0.039(1) -0.0095(10) 0.001(1) -0.008(1)
C(64) 0.026(1) 0.030(1) 0.030(1) -0.0077(9) -0.0007(10) -0.0068(9)
C(65) 0.021(1) 0.031(1) 0.036(1) -0.0042(9) 0.000(1) 0.002(1)
C(66) 0.047(2) 0.071(2) 0.050(2) -0.032(1) -0.013(1) 0.018(1)
C(67) 0.033(1) 0.095(2) 0.042(2) -0.021(1) -0.004(1) 0.007(2)

loop_
_atom_type_symbol
_atom_type_description
_atom_type_scat_dispersion_real
_atom_type_scat_dispersion_imag
_atom_type_scat_source
C C 0.003 0.002
;International Tables for Crystallography
(1992, Vol. C, Tables 4.2.6.8 and 6.1.1.1)
;
H H 0.000 0.000
;International Tables for Crystallography
(1992, Vol. C, Table 6.1.1.2)
;
N N 0.006 0.003
;International Tables for Crystallography
(1992, Vol. C, Tables 4.2.6.8 and 6.1.1.1)
;
O O 0.011 0.006
;International Tables for Crystallography
(1992, Vol. C, Tables 4.2.6.8 and 6.1.1.1)
;

loop_
_geom_angle_atom_site_label_1
_geom_angle_atom_site_label_2
_geom_angle_atom_site_label_3
_geom_angle
_geom_angle_site_symmetry_1
_geom_angle_site_symmetry_3
_geom_angle_publ_flag
C(7) O(2) C(8) 117.2(2) . . yes
C(10) O(4) C(11) 118.4(2) . . yes
C(39) O(7) C(40) 118.3(2) . . yes
C(42) O(9) C(43) 116.6(2) . . yes
C(13) N(1) C(14) 127.9(2) . . yes
C(45) N(2) C(46) 126.7(2) . . yes
C(2) C(1) C(6) 118.5(2) . 2_656 yes
C(2) C(1) C(13) 119.5(2) . . yes
C(6) C(1) C(13) 122.0(2) 2_656 . yes
C(1) C(2) C(3) 128.0(2) . . yes
C(1) C(2) C(6) 121.2(2) . . yes
C(3) C(2) C(6) 110.7(2) . . yes
C(2) C(3) C(4) 103.7(2) . . yes
C(3) C(4) C(5) 105.5(2) . . yes
C(3) C(4) C(7) 110.6(2) . . yes
C(3) C(4) C(10) 109.9(2) . . yes
C(5) C(4) C(7) 108.8(2) . . yes
C(5) C(4) C(10) 114.0(2) . . yes
C(7) C(4) C(10) 108.0(2) . . yes
C(4) C(5) C(6) 103.2(2) . . yes
C(1) C(6) C(2) 120.3(2) 2_656 . yes
C(1) C(6) C(5) 128.4(2) 2_656 . yes
C(2) C(6) C(5) 111.3(2) . . yes
O(1) C(7) O(2) 124.9(2) . . yes
O(1) C(7) C(4) 126.0(2) . . yes
O(2) C(7) C(4) 109.1(2) . . yes
O(2) C(8) C(9) 109.7(2) . . yes
O(3) C(10) O(4) 125.2(2) . . yes
O(3) C(10) C(4) 126.4(2) . . yes
O(4) C(10) C(4) 108.4(2) . . yes
O(4) C(11) C(12) 105.6(2) . . yes
O(5) C(13) N(1) 126.3(2) . . yes
O(5) C(13) C(1) 121.4(2) . . yes
N(1) C(13) C(1) 112.2(2) . . yes
N(1) C(14) C(15) 109.6(1) . . yes
N(1) C(14) C(21) 103.3(2) . . yes
N(1) C(14) C(27) 111.6(2) . . yes
C(15) C(14) C(21) 110.4(2) . . yes
C(15) C(14) C(27) 111.9(2) . . yes
C(21) C(14) C(27) 109.7(2) . . yes
C(14) C(15) C(16) 121.8(2) . . yes
C(14) C(15) C(20) 119.2(2) . . yes
C(16) C(15) C(20) 118.9(2) . . yes
C(15) C(16) C(17) 120.1(2) . . yes
C(16) C(17) C(18) 120.3(2) . . yes
C(17) C(18) C(19) 120.2(2) . . yes
C(18) C(19) C(20) 119.3(2) . . yes
C(15) C(20) C(19) 121.3(2) . . yes
C(14) C(21) C(22) 118.2(2) . . yes
C(14) C(21) C(26) 123.1(2) . . yes
C(22) C(21) C(26) 118.7(2) . . yes
C(21) C(22) C(23) 120.5(2) . . yes
C(22) C(23) C(24) 119.6(2) . . yes
C(23) C(24) C(25) 120.1(2) . . yes
C(24) C(25) C(26) 120.5(2) . . yes
C(21) C(26) C(25) 120.5(2) . . yes
C(14) C(27) C(28) 122.9(2) . . yes
C(14) C(27) C(32) 119.4(2) . . yes
C(28) C(27) C(32) 117.7(2) . . yes
C(27) C(28) C(29) 120.9(2) . . yes
C(28) C(29) C(30) 120.9(2) . . yes
C(29) C(30) C(31) 118.9(2) . . yes
C(30) C(31) C(32) 120.3(2) . . yes
C(27) C(32) C(31) 121.3(2) . . yes
C(34) C(33) C(38) 117.4(2) . 2_767 yes
C(34) C(33) C(45) 123.7(2) . . yes
C(38) C(33) C(45) 118.6(2) 2_767 . yes
C(33) C(34) C(35) 128.9(2) . . yes
C(33) C(34) C(38) 121.3(2) . . yes
C(35) C(34) C(38) 109.8(2) . . yes
C(34) C(35) C(36) 103.7(2) . . yes
C(35) C(36) C(37) 105.2(2) . . yes
C(35) C(36) C(39) 108.0(2) . . yes
C(35) C(36) C(42) 112.1(2) . . yes
C(37) C(36) C(39) 111.4(2) . . yes
C(37) C(36) C(42) 109.6(2) . . yes
C(39) C(36) C(42) 110.3(2) . . yes
C(36) C(37) C(38) 103.2(2) . . yes
C(33) C(38) C(34) 121.3(2) 2_767 . yes
C(33) C(38) C(37) 127.2(2) 2_767 . yes
C(34) C(38) C(37) 111.5(2) . . yes
O(6) C(39) O(7) 124.5(2) . . yes
O(6) C(39) C(36) 125.9(2) . . yes
O(7) C(39) C(36) 109.5(2) . . yes
O(7) C(40) C(41) 106.3(2) . . yes
O(8) C(42) O(9) 124.9(2) . . yes
O(8) C(42) C(36) 124.9(2) . . yes
O(9) C(42) C(36) 110.0(2) . . yes
O(9) C(43) C(44) 111.7(2) . . yes
O(10) C(45) N(2) 124.0(2) . . yes
O(10) C(45) C(33) 120.4(2) . . yes
N(2) C(45) C(33) 115.5(2) . . yes
N(2) C(46) C(47) 110.2(2) . . yes
N(2) C(46) C(53) 105.7(2) . . yes
N(2) C(46) C(59) 110.2(1) . . yes
C(47) C(46) C(53) 110.6(2) . . yes
C(47) C(46) C(59) 111.7(2) . . yes
C(53) C(46) C(59) 108.2(2) . . yes
C(46) C(47) C(48) 119.5(2) . . yes
C(46) C(47) C(52) 121.9(2) . . yes
C(48) C(47) C(52) 118.4(2) . . yes
C(47) C(48) C(49) 121.0(2) . . yes
C(48) C(49) C(50) 120.1(2) . . yes
C(49) C(50) C(51) 119.5(2) . . yes
C(50) C(51) C(52) 120.3(2) . . yes
C(47) C(52) C(51) 120.7(2) . . yes
C(46) C(53) C(54) 121.7(2) . . yes
C(46) C(53) C(58) 120.0(2) . . yes
C(54) C(53) C(58) 118.2(2) . . yes
C(53) C(54) C(55) 120.4(2) . . yes
C(54) C(55) C(56) 120.5(2) . . yes
C(55) C(56) C(57) 119.8(2) . . yes
C(56) C(57) C(58) 120.2(2) . . yes
C(53) C(58) C(57) 120.7(2) . . yes
C(46) C(59) C(60) 119.1(2) . . yes
C(46) C(59) C(64) 122.9(2) . . yes
C(60) C(59) C(64) 118.1(2) . . yes
C(59) C(60) C(61) 120.9(2) . . yes
C(60) C(61) C(62) 120.2(2) . . yes
C(61) C(62) C(63) 119.6(2) . . yes
C(62) C(63) C(64) 120.2(2) . . yes
C(59) C(64) C(63) 121.0(2) . . yes
O(11) C(65) C(66) 121.3(2) . . yes
O(11) C(65) C(67) 121.2(2) . . yes
C(66) C(65) C(67) 117.5(2) . . yes

loop_
_geom_bond_atom_site_label_1
_geom_bond_atom_site_label_2
_geom_bond_distance
_geom_bond_site_symmetry_2
_geom_bond_publ_flag
O(1) C(7) 1.201(3) . yes
O(2) C(7) 1.339(3) . yes
O(2) C(8) 1.455(3) . yes
O(3) C(10) 1.198(3) . yes
O(4) C(10) 1.336(2) . yes
O(4) C(11) 1.462(3) . yes
O(5) C(13) 1.227(2) . yes
O(6) C(39) 1.204(3) . yes
O(7) C(39) 1.335(3) . yes
O(7) C(40) 1.455(3) . yes
O(8) C(42) 1.191(3) . yes
O(9) C(42) 1.330(2) . yes
O(9) C(43) 1.466(3) . yes
O(10) C(45) 1.224(3) . yes
O(11) C(65) 1.214(3) . yes
N(1) C(13) 1.343(2) . yes
N(1) C(14) 1.486(2) . yes
N(2) C(45) 1.360(3) . yes
N(2) C(46) 1.488(3) . yes
C(1) C(2) 1.396(3) . yes
C(1) C(6) 1.393(3) 2_656 yes
C(1) C(13) 1.511(3) . yes
C(2) C(3) 1.505(3) . yes
C(2) C(6) 1.399(3) . yes
C(3) C(4) 1.556(3) . yes
C(4) C(5) 1.558(3) . yes
C(4) C(7) 1.527(3) . yes
C(4) C(10) 1.521(3) . yes
C(5) C(6) 1.508(3) . yes
C(8) C(9) 1.501(3) . yes
C(11) C(12) 1.503(4) . yes
C(14) C(15) 1.549(3) . yes
C(14) C(21) 1.547(3) . yes
C(14) C(27) 1.530(3) . yes
C(15) C(16) 1.385(3) . yes
C(15) C(20) 1.381(3) . yes
C(16) C(17) 1.399(4) . yes
C(17) C(18) 1.366(4) . yes
C(18) C(19) 1.389(4) . yes
C(19) C(20) 1.385(3) . yes
C(21) C(22) 1.397(3) . yes
C(21) C(26) 1.391(3) . yes
C(22) C(23) 1.402(3) . yes
C(23) C(24) 1.387(4) . yes
C(24) C(25) 1.372(4) . yes
C(25) C(26) 1.395(3) . yes
C(27) C(28) 1.389(3) . yes
C(27) C(32) 1.398(3) . yes
C(28) C(29) 1.383(3) . yes
C(29) C(30) 1.385(3) . yes
C(30) C(31) 1.382(3) . yes
C(31) C(32) 1.384(3) . yes
C(33) C(34) 1.398(3) . yes
C(33) C(38) 1.405(3) 2_767 yes
C(33) C(45) 1.504(3) . yes
C(34) C(35) 1.518(3) . yes
C(34) C(38) 1.393(3) . yes
C(35) C(36) 1.544(3) . yes
C(36) C(37) 1.553(3) . yes
C(36) C(39) 1.527(3) . yes
C(36) C(42) 1.524(3) . yes
C(37) C(38) 1.507(3) . yes
C(40) C(41) 1.492(4) . yes
C(43) C(44) 1.492(4) . yes
C(46) C(47) 1.540(3) . yes
C(46) C(53) 1.541(3) . yes
C(46) C(59) 1.548(3) . yes
C(47) C(48) 1.395(3) . yes
C(47) C(52) 1.387(3) . yes
C(48) C(49) 1.383(3) . yes
C(49) C(50) 1.384(4) . yes
C(50) C(51) 1.384(4) . yes
C(51) C(52) 1.390(3) . yes
C(53) C(54) 1.395(3) . yes
C(53) C(58) 1.394(3) . yes
C(54) C(55) 1.395(3) . yes
C(55) C(56) 1.376(3) . yes
C(56) C(57) 1.375(3) . yes
C(57) C(58) 1.396(3) . yes
C(59) C(60) 1.401(3) . yes
C(59) C(64) 1.391(3) . yes
C(60) C(61) 1.390(3) . yes
C(61) C(62) 1.384(3) . yes
C(62) C(63) 1.385(3) . yes
C(63) C(64) 1.393(3) . yes
C(65) C(66) 1.481(4) . yes
C(65) C(67) 1.492(4) . yes

loop_
_geom_contact_atom_site_label_1
_geom_contact_atom_site_label_2
_geom_contact_distance
_geom_contact_site_symmetry_2
O(1) C(67) 3.378(3) .
O(1) C(43) 3.398(3) 2_666
O(2) C(49) 3.160(3) 1_454
O(2) C(50) 3.342(3) 1_454
O(3) C(56) 3.381(3) 2_756
O(3) C(55) 3.431(3) 2_756
O(5) C(67) 3.229(3) 1_655
O(5) C(66) 3.254(3) 1_655
O(6) C(40) 3.553(3) 2_667
O(6) C(63) 3.577(3) 2_667
O(8) C(25) 3.241(3) 1_655
O(8) C(24) 3.447(3) 1_655
O(9) C(12) 3.491(3) 2_666
O(10) C(12) 3.138(3) 1_556
O(10) C(11) 3.290(3) 1_556
O(11) N(1) 2.928(2) .
O(11) C(21) 3.381(3) .
O(11) C(6) 3.397(3) 2_656
O(11) C(1) 3.409(3) .
O(11) C(5) 3.449(2) 2_656
O(11) C(22) 3.472(3) .
O(11) C(13) 3.493(3) .
C(6) C(65) 3.596(3) 2_656
C(8) C(49) 3.565(3) 1_454
C(8) C(50) 3.595(3) 1_454
C(19) C(61) 3.600(3) .
C(24) C(31) 3.597(3) 2_666
C(25) C(30) 3.598(3) 2_666

loop_
_geom_hbond_atom_site_label_D
_geom_hbond_atom_site_label_H
_geom_hbond_atom_site_label_A
_geom_hbond_site_symmetry_A
_geom_hbond_distance_DH
_geom_hbond_distance_HA
_geom_hbond_distance_DA
_geom_hbond_angle_DHA
_geom_hbond_publ_flag
N(1) H(15) O(11) 1_555 0.947 2.133 2.928(2) 140.646 no

loop_
_geom_torsion_atom_site_label_1
_geom_torsion_atom_site_label_2
_geom_torsion_atom_site_label_3
_geom_torsion_atom_site_label_4
_geom_torsion
_geom_torsion_site_symmetry_2
_geom_torsion_site_symmetry_3
_geom_torsion_site_symmetry_4
_geom_torsion_publ_flag
O(1) C(7) O(2) C(8) -6.7(3) . . . yes
O(1) C(7) C(4) C(3) -8.2(3) . . . yes
O(1) C(7) C(4) C(5) 107.3(2) . . . yes
O(1) C(7) C(4) C(10) -128.5(2) . . . yes
O(2) C(7) C(4) C(3) 173.1(2) . . . yes
O(2) C(7) C(4) C(5) -71.4(2) . . . yes
O(2) C(7) C(4) C(10) 52.8(2) . . . yes
O(3) C(10) O(4) C(11) -2.6(3) . . . yes
O(3) C(10) C(4) C(3) 116.5(2) . . . yes
O(3) C(10) C(4) C(5) -1.7(3) . . . yes
O(3) C(10) C(4) C(7) -122.7(2) . . . yes
O(4) C(10) C(4) C(3) -62.3(2) . . . yes
O(4) C(10) C(4) C(5) 179.5(2) . . . yes
O(4) C(10) C(4) C(7) 58.5(2) . . . yes
O(5) C(13) N(1) C(14) -3.9(3) . . . yes
O(5) C(13) C(1) C(2) -104.5(2) . . . yes
O(5) C(13) C(1) C(6) 74.5(3) . . 2_656 yes
O(6) C(39) O(7) C(40) -3.7(3) . . . yes
O(6) C(39) C(36) C(35) 107.6(2) . . . yes
O(6) C(39) C(36) C(37) -7.4(3) . . . yes
O(6) C(39) C(36) C(42) -129.5(2) . . . yes
O(7) C(39) C(36) C(35) -69.9(2) . . . yes
O(7) C(39) C(36) C(37) 175.1(2) . . . yes
O(7) C(39) C(36) C(42) 53.1(2) . . . yes
O(8) C(42) O(9) C(43) 2.3(3) . . . yes
O(8) C(42) C(36) C(35) -14.6(3) . . . yes
O(8) C(42) C(36) C(37) 101.9(2) . . . yes
O(8) C(42) C(36) C(39) -135.0(2) . . . yes
O(9) C(42) C(36) C(35) 168.7(2) . . . yes
O(9) C(42) C(36) C(37) -74.8(2) . . . yes
O(9) C(42) C(36) C(39) 48.3(2) . . . yes
O(10) C(45) N(2) C(46) 7.3(3) . . . yes
O(10) C(45) C(33) C(34) -131.0(2) . . . yes
O(10) C(45) C(33) C(38) 41.7(3) . . 2_767 yes
N(1) C(13) C(1) C(2) 71.9(2) . . . yes
N(1) C(13) C(1) C(6) -109.1(2) . . 2_656 yes
N(1) C(14) C(15) C(16) 136.7(2) . . . yes
N(1) C(14) C(15) C(20) -46.9(2) . . . yes
N(1) C(14) C(21) C(22) -52.2(2) . . . yes
N(1) C(14) C(21) C(26) 125.3(2) . . . yes
N(1) C(14) C(27) C(28) -26.6(3) . . . yes
N(1) C(14) C(27) C(32) 156.3(2) . . . yes
N(2) C(45) C(33) C(34) 47.6(3) . . . yes
N(2) C(45) C(33) C(38) -139.7(2) . . 2_767 yes
N(2) C(46) C(47) C(48) -48.4(2) . . . yes
N(2) C(46) C(47) C(52) 137.4(2) . . . yes
N(2) C(46) C(53) C(54) 135.0(2) . . . yes
N(2) C(46) C(53) C(58) -48.7(2) . . . yes
N(2) C(46) C(59) C(60) 153.3(2) . . . yes
N(2) C(46) C(59) C(64) -28.2(3) . . . yes
C(1) C(2) C(3) C(4) -168.5(2) . . . yes
C(1) C(2) C(6) C(5) -177.2(2) . . . yes
C(1) C(6) C(2) C(3) -177.7(2) 2_656 2_656 2_656 yes
C(1) C(6) C(5) C(4) -168.1(2) 2_656 2_656 2_656 yes
C(1) C(13) N(1) C(14) 179.9(2) . . . yes
C(2) C(1) C(6) C(5) -176.8(2) . 2_656 2_656 yes
C(2) C(3) C(4) C(5) -22.7(2) . . . yes
C(2) C(3) C(4) C(7) 94.8(2) . . . yes
C(2) C(3) C(4) C(10) -146.0(2) . . . yes
C(2) C(6) C(1) C(13) 178.5(2) . 2_656 2_656 yes
C(2) C(6) C(5) C(4) -14.4(2) . . . yes
C(3) C(2) C(1) C(6) -177.2(2) . . 2_656 yes
C(3) C(2) C(1) C(13) 1.9(3) . . . yes
C(3) C(2) C(6) C(5) 0.0(2) . . . yes
C(3) C(4) C(5) C(6) 22.6(2) . . . yes
C(4) C(3) C(2) C(6) 14.5(2) . . . yes
C(4) C(7) O(2) C(8) 172.0(2) . . . yes
C(4) C(10) O(4) C(11) 176.2(2) . . . yes
C(5) C(6) C(1) C(13) -4.2(3) . 2_656 2_656 yes
C(6) C(2) C(1) C(13) 178.6(2) . . . yes
C(6) C(5) C(4) C(7) -96.1(2) . . . yes
C(6) C(5) C(4) C(10) 143.3(2) . . . yes
C(7) O(2) C(8) C(9) -80.7(2) . . . yes
C(10) O(4) C(11) C(12) -162.7(2) . . . yes
C(13) N(1) C(14) C(15) -46.4(3) . . . yes
C(13) N(1) C(14) C(21) -164.1(2) . . . yes
C(13) N(1) C(14) C(27) 78.1(2) . . . yes
C(14) C(15) C(16) C(17) 175.1(2) . . . yes
C(14) C(15) C(20) C(19) -175.2(2) . . . yes
C(14) C(21) C(22) C(23) 174.9(2) . . . yes
C(14) C(21) C(26) C(25) -175.5(2) . . . yes
C(14) C(27) C(28) C(29) -176.9(2) . . . yes
C(14) C(27) C(32) C(31) 176.7(2) . . . yes
C(15) C(14) C(21) C(22) -169.3(2) . . . yes
C(15) C(14) C(21) C(26) 8.2(3) . . . yes
C(15) C(14) C(27) C(28) 96.6(2) . . . yes
C(15) C(14) C(27) C(32) -80.5(2) . . . yes
C(15) C(16) C(17) C(18) 0.0(4) . . . yes
C(15) C(20) C(19) C(18) 0.1(3) . . . yes
C(16) C(15) C(14) C(21) -110.1(2) . . . yes
C(16) C(15) C(14) C(27) 12.4(3) . . . yes
C(16) C(15) C(20) C(19) 1.2(3) . . . yes
C(16) C(17) C(18) C(19) 1.3(4) . . . yes
C(17) C(16) C(15) C(20) -1.3(3) . . . yes
C(17) C(18) C(19) C(20) -1.3(4) . . . yes
C(20) C(15) C(14) C(21) 66.2(2) . . . yes
C(20) C(15) C(14) C(27) -171.3(2) . . . yes
C(21) C(14) C(27) C(28) -140.5(2) . . . yes
C(21) C(14) C(27) C(32) 42.4(2) . . . yes
C(21) C(22) C(23) C(24) 1.1(3) . . . yes
C(21) C(26) C(25) C(24) 0.3(3) . . . yes
C(22) C(21) C(14) C(27) 66.9(2) . . . yes
C(22) C(21) C(26) C(25) 1.9(3) . . . yes
C(22) C(23) C(24) C(25) 1.1(4) . . . yes
C(23) C(22) C(21) C(26) -2.6(3) . . . yes
C(23) C(24) C(25) C(26) -1.9(4) . . . yes
C(26) C(21) C(14) C(27) -115.6(2) . . . yes
C(27) C(28) C(29) C(30) -0.3(4) . . . yes
C(27) C(32) C(31) C(30) 0.8(3) . . . yes
C(28) C(27) C(32) C(31) -0.5(3) . . . yes
C(28) C(29) C(30) C(31) 0.6(3) . . . yes
C(29) C(28) C(27) C(32) 0.2(3) . . . yes
C(29) C(30) C(31) C(32) -0.8(3) . . . yes
C(33) C(34) C(35) C(36) 164.6(2) . . . yes
C(33) C(34) C(38) C(37) -179.7(2) . . . yes
C(33) C(38) C(34) C(35) 179.1(2) 2_767 2_767 2_767 yes
C(33) C(38) C(37) C(36) 165.1(2) 2_767 2_767 2_767 yes
C(33) C(45) N(2) C(46) -171.2(2) . . . yes
C(34) C(33) C(38) C(37) -179.7(2) . 2_767 2_767 yes
C(34) C(35) C(36) C(37) 24.8(2) . . . yes
C(34) C(35) C(36) C(39) -94.3(2) . . . yes
C(34) C(35) C(36) C(42) 143.9(2) . . . yes
C(34) C(38) C(33) C(45) 173.3(2) . 2_767 2_767 yes
C(34) C(38) C(37) C(36) 14.4(2) . . . yes
C(35) C(34) C(33) C(38) 178.8(2) . . 2_767 yes
C(35) C(34) C(33) C(45) -8.4(3) . . . yes
C(35) C(34) C(38) C(37) 1.3(2) . . . yes
C(35) C(36) C(37) C(38) -23.9(2) . . . yes
C(36) C(35) C(34) C(38) -16.6(2) . . . yes
C(36) C(39) O(7) C(40) 173.8(2) . . . yes
C(36) C(42) O(9) C(43) 179.0(2) . . . yes
C(37) C(38) C(33) C(45) -7.2(3) . 2_767 2_767 yes
C(38) C(34) C(33) C(45) 172.9(2) . . . yes
C(38) C(37) C(36) C(39) 92.8(2) . . . yes
C(38) C(37) C(36) C(42) -144.7(2) . . . yes
C(39) O(7) C(40) C(41) 166.5(2) . . . yes
C(42) O(9) C(43) C(44) 80.0(3) . . . yes
C(45) N(2) C(46) C(47) -44.7(2) . . . yes
C(45) N(2) C(46) C(53) -164.2(2) . . . yes
C(45) N(2) C(46) C(59) 79.0(2) . . . yes
C(46) C(47) C(48) C(49) -173.0(2) . . . yes
C(46) C(47) C(52) C(51) 173.2(2) . . . yes
C(46) C(53) C(54) C(55) 175.7(2) . . . yes
C(46) C(53) C(58) C(57) -177.2(2) . . . yes
C(46) C(59) C(60) C(61) -179.9(2) . . . yes
C(46) C(59) C(64) C(63) 179.4(2) . . . yes
C(47) C(46) C(53) C(54) 15.8(3) . . . yes
C(47) C(46) C(53) C(58) -167.9(2) . . . yes
C(47) C(46) C(59) C(60) -83.8(2) . . . yes
C(47) C(46) C(59) C(64) 94.6(2) . . . yes
C(47) C(48) C(49) C(50) -0.5(3) . . . yes
C(47) C(52) C(51) C(50) -0.1(4) . . . yes
C(48) C(47) C(46) C(53) 68.0(2) . . . yes
C(48) C(47) C(46) C(59) -171.3(2) . . . yes
C(48) C(47) C(52) C(51) -1.1(3) . . . yes
C(48) C(49) C(50) C(51) -0.6(4) . . . yes
C(49) C(48) C(47) C(52) 1.4(3) . . . yes
C(49) C(50) C(51) C(52) 1.0(4) . . . yes
C(52) C(47) C(46) C(53) -106.1(2) . . . yes
C(52) C(47) C(46) C(59) 14.5(3) . . . yes
C(53) C(46) C(59) C(60) 38.2(2) . . . yes
C(53) C(46) C(59) C(64) -143.4(2) . . . yes
C(53) C(54) C(55) C(56) 1.5(3) . . . yes
C(53) C(58) C(57) C(56) 1.5(4) . . . yes
C(54) C(53) C(46) C(59) -106.9(2) . . . yes
C(54) C(53) C(58) C(57) -0.8(3) . . . yes
C(54) C(55) C(56) C(57) -0.7(4) . . . yes
C(55) C(54) C(53) C(58) -0.7(3) . . . yes
C(55) C(56) C(57) C(58) -0.8(4) . . . yes
C(58) C(53) C(46) C(59) 69.4(2) . . . yes
C(59) C(60) C(61) C(62) 0.7(3) . . . yes
C(59) C(64) C(63) C(62) 0.4(4) . . . yes
C(60) C(59) C(64) C(63) -2.1(3) . . . yes
C(60) C(61) C(62) C(63) -2.5(4) . . . yes
C(61) C(60) C(59) C(64) 1.6(3) . . . yes
C(61) C(62) C(63) C(64) 2.0(4) . . . yes
C(61) C(62) C(63) C(64) 2.0(4) . . . yes
